data_1533951
loop_
_publ_author_name
'Panahandeh, A.'
'Jung, W.'

_publ_section_title
;
 The oxidation of heterogeneous Tl/Ni/P alloys - preparation and crystal
 structures of the thallium nickel phosphates Tl Ni4 (P O4)3, Tl4 Ni7 (P
 O4)6 and Tl2 Ni4 (P2 O7) (P O4)2
;
_journal_name_full 'Zeitschrift fuer Anorganische und Allgemeine Chemie'
_journal_page_first 1651
_journal_page_last 1660
_journal_volume 629
_journal_year 2003
_chemical_formula_sum 'Ni4 O15 P4 Tl2'
_chemical_name_systematic 'Tl2 Ni4 (P2 O7) (P O4)2'
_space_group_IT_number 15
_symmetry_space_group_name_Hall '-C 2yc'
_symmetry_space_group_name_H-M 'C 1 2/c 1'
_cell_angle_alpha 90
_cell_angle_beta 103.1
_cell_angle_gamma 90
_cell_formula_units_Z 8
_cell_length_a 10.389
_cell_length_b 13.888
_cell_length_c 18.198
_cell_volume 2557.322
_citation_journal_id_ASTM ZAACAB
_cod_data_source_file Panahandeh_ZAACAB_2003_1063.cif
_cod_data_source_block Ni4O15P4Tl2
_cod_database_code 1533951

loop_
_symmetry_equiv_pos_as_xyz
x,y,z
-x,y,-z+1/2
-x,-y,-z
x,-y,z-1/2
x+1/2,y+1/2,z
-x+1/2,y+1/2,-z+1/2
-x+1/2,-y+1/2,-z
x+1/2,-y+1/2,z-1/2

loop_
_atom_site_label
_atom_site_type_symbol
_atom_site_fract_x
_atom_site_fract_y
_atom_site_fract_z
_atom_site_occupancy
_atom_site_U_iso_or_equiv
O15 O-2 0.892 0.2762 0.6933 1 0.0
O13 O-2 0.2281 0.2798 0.5704 1 0.0
O2 O-2 0.3579 0.3481 0.3134 1 0.0
P2 P+5 0.3383 0.5596 0.5974 1 0.0
O3 O-2 0.7433 0.3505 0.5791 1 0.0
P3 P+5 0.3366 0.3506 0.598 1 0.0
O4 O-2 0.5563 0.2259 0.4388 1 0.0
Tl1 Tl+1 0.64793 0.23795 0.69908 1 0.0
Ni4 Ni+2 0.5 0.328 0.25 1 0.0
O14 O-2 0.9716 0.4274 0.642 1 0.0
P4 P+5 0.8935 0.334 0.6211 1 0.0
Ni3 Ni+2 0.4082 0.32164 0.43271 1 0.0
O9 O-2 0.7227 0.5628 0.5928 1 0.0
Ni1 Ni+2 0.595 0.44378 0.5671 1 0.0
Ni5 Ni+2 0.75 0.25 0.5 1 0.0
O6 O-2 0.8535 0.5546 0.732 1 0.0
O1 O-2 0.4423 0.345 0.5514 1 0.0
O5 O-2 0.4463 0.56 0.551 1 0.0
Ni2 Ni+2 0.5 0.4536 0.75 1 0.0
O8 O-2 0.4001 0.3494 0.6818 1 0.0
Tl2 Tl+1 0.45054 0.09998 0.55106 1 0.0
O12 O-2 0.6341 0.4663 0.682 1 0.0
O7 O-2 0.3983 0.5622 0.6819 1 0.0
Ni6 Ni+2 0.5 0.04 0.25 1 0.0
P1 P+5 0.7179 0.558 0.6787 1 0.0
O11 O-2 0.2341 0.6345 0.5717 1 0.0
O10 O-2 0.269 0.4566 0.58 1 0.0
